data_1552265
loop_
_publ_author_name
'Marek, Ilan'
'Lanke, Veeranjaneyulu'
'Zhang, Fa-Guang'
'Kaushansky, Alexander'

_publ_section_title
;
 Diastereoselective Ring Opening of Fully-Substituted Cyclopropanes via
 Intramolecular Friedel--Crafts Alkylation
;
_journal_name_full 'Chemical Science'
_journal_paper_doi 10.1039/C9SC03832A
_journal_year 2019
_chemical_formula_moiety 'C26 H36 O Si'
_chemical_formula_sum 'C26 H36 O Si'
_chemical_formula_weight 392.64
_chemical_name_common 'Marek144b (Veeru)'
_space_group_crystal_system triclinic
_space_group_IT_number 2
_space_group_name_Hall '-P 1'
_space_group_name_H-M_alt 'P -1'
_symmetry_space_group_name_Hall '-P 1'
_symmetry_space_group_name_H-M 'P -1'
_atom_sites_solution_hydrogens geom
_audit_block_doi 10.5517/ccdc.csd.cc21cv09
_audit_creation_method SHELXL-2014/7
_audit_update_record
;
2019-01-01 deposited with the CCDC.    2019-08-27 downloaded from the CCDC.
;
_cell_angle_alpha 93.882(4)
_cell_angle_beta 98.155(3)
_cell_angle_gamma 92.157(4)
_cell_formula_units_Z 4
_cell_length_a 7.9935(12)
_cell_length_b 17.041(3)
_cell_length_c 17.626(3)
_cell_measurement_reflns_used 8389
_cell_measurement_temperature 200(2)
_cell_measurement_theta_max 25.089
_cell_measurement_theta_min 1.170
_cell_volume 2368.5(7)
_computing_cell_refinement 'APEX2 v2010.7-0 (Bruker AXS)'
_computing_data_collection 'Bruker Instrument Service v2010.7.0.0'
_computing_data_reduction 'SAINT V7.68A (Bruker AXS, 2009)'
_computing_molecular_graphics 'Olex2 (Dolomanov et al., 2009)'
_computing_publication_material 'Olex2 (Dolomanov et al., 2009)'
_computing_structure_refinement 'SHELXL-2014/7 (Sheldrick, 2014)'
_computing_structure_solution 'SIR2004 (Burla et al., 2007)'
_diffrn_ambient_temperature 200(2)
_diffrn_detector_area_resol_mean 95
_diffrn_measured_fraction_theta_full 0.994
_diffrn_measured_fraction_theta_max 0.994
_diffrn_measurement_device_type 'APEX2 (Bruker AXS)'
_diffrn_measurement_method '\f and \w scans'
_diffrn_radiation_type MoK\a
_diffrn_radiation_wavelength 0.71073
_diffrn_reflns_av_R_equivalents 0.0454
_diffrn_reflns_av_unetI/netI 0.0653
_diffrn_reflns_Laue_measured_fraction_full 0.994
_diffrn_reflns_Laue_measured_fraction_max 0.994
_diffrn_reflns_limit_h_max 9
_diffrn_reflns_limit_h_min -9
_diffrn_reflns_limit_k_max 20
_diffrn_reflns_limit_k_min -20
_diffrn_reflns_limit_l_max 20
_diffrn_reflns_limit_l_min -21
_diffrn_reflns_number 20538
_diffrn_reflns_point_group_measured_fraction_full 0.994
_diffrn_reflns_point_group_measured_fraction_max 0.994
_diffrn_reflns_theta_full 25.089
_diffrn_reflns_theta_max 25.089
_diffrn_reflns_theta_min 1.170
_exptl_absorpt_coefficient_mu 0.112
_exptl_absorpt_correction_T_max 0.960
_exptl_absorpt_correction_T_min 0.959
_exptl_absorpt_correction_type multi-scan
_exptl_absorpt_process_details 'SADABS V2008/1 (Bruker AXS)'
_exptl_crystal_colour colorless
_exptl_crystal_density_diffrn 1.101
_exptl_crystal_description block
_exptl_crystal_F_000 856
_exptl_crystal_size_max 0.240
_exptl_crystal_size_mid 0.180
_exptl_crystal_size_min 0.180
_refine_diff_density_max 0.730
_refine_diff_density_min -0.454
_refine_diff_density_rms 0.043
_refine_ls_extinction_method none
_refine_ls_goodness_of_fit_ref 0.941
_refine_ls_hydrogen_treatment constr
_refine_ls_matrix_type full
_refine_ls_number_parameters 505
_refine_ls_number_reflns 8389
_refine_ls_number_restraints 3
_refine_ls_restrained_S_all 0.943
_refine_ls_R_factor_all 0.0725
_refine_ls_R_factor_gt 0.0450
_refine_ls_shift/su_max 0.001
_refine_ls_shift/su_mean 0.000
_refine_ls_structure_factor_coef Fsqd
_refine_ls_weighting_details 'w=1/[\s^2^(Fo^2^)+(0.0584P)^2^] where P=(Fo^2^+2Fc^2^)/3'
_refine_ls_weighting_scheme calc
_refine_ls_wR_factor_gt 0.1052
_refine_ls_wR_factor_ref 0.1150
_reflns_Friedel_coverage 0.000
_reflns_number_gt 5679
_reflns_number_total 8389
_reflns_threshold_expression 'I > 2\s(I)'
_cod_data_source_file c9sc03832a2.cif
_cod_data_source_block Marek144b
_cod_original_cell_volume 2368.5(6)
_cod_database_code 1552265
_shelx_shelxl_version_number 2014/7
_shelx_space_group_comment
;
The symmetry employed for this shelxl refinement is uniquely defined
by the following loop, which should always be used as a source of
symmetry information in preference to the above space-group names.
They are only intended as comments.
;
_shelx_estimated_absorpt_t_min 0.974
_shelx_estimated_absorpt_t_max 0.980

loop_
_space_group_symop_operation_xyz
'x, y, z'
'-x, -y, -z'

loop_
_atom_site_label
_atom_site_type_symbol
_atom_site_fract_x
_atom_site_fract_y
_atom_site_fract_z
_atom_site_U_iso_or_equiv
_atom_site_adp_type
_atom_site_occupancy
_atom_site_site_symmetry_order
_atom_site_calc_flag
_atom_site_refinement_flags_posn
_atom_site_refinement_flags_adp
C1 C -0.3690(3) 0.24160(14) -0.03120(13) 0.0445(6) Uani 1 1 d . .
H1A H -0.4334 0.2468 -0.0821 0.067 Uiso 1 1 calc R U
H1B H -0.4364 0.2590 0.0085 0.067 Uiso 1 1 calc R U
H1C H -0.3423 0.1864 -0.0259 0.067 Uiso 1 1 calc R U
C2 C -0.0466(3) 0.27165(16) -0.09853(13) 0.0584(7) Uani 1 1 d . .
H2A H -0.0279 0.2152 -0.0971 0.088 Uiso 1 1 calc R U
H2B H 0.0627 0.3012 -0.0914 0.088 Uiso 1 1 calc R U
H2C H -0.1105 0.2817 -0.1483 0.088 Uiso 1 1 calc R U
C3 C -0.2187(3) 0.40894(13) -0.02817(14) 0.0524(7) Uani 1 1 d . .
H3A H -0.3039 0.4135 -0.0733 0.079 Uiso 1 1 calc R U
H3B H -0.1157 0.4398 -0.0336 0.079 Uiso 1 1 calc R U
H3C H -0.2627 0.4289 0.0182 0.079 Uiso 1 1 calc R U
C4 C -0.1389(3) 0.41083(12) 0.30522(13) 0.0465(6) Uani 1 1 d . .
H4A H -0.0883 0.4476 0.2735 0.070 Uiso 1 1 calc R U
H4B H -0.0677 0.4107 0.3553 0.070 Uiso 1 1 calc R U
H4C H -0.2520 0.4273 0.3126 0.070 Uiso 1 1 calc R U
C5 C 0.0102(2) 0.30857(12) 0.25606(12) 0.0314(5) Uani 1 1 d . .
H5A H 0.0785 0.2996 0.3059 0.038 Uiso 1 1 calc R U
H5B H 0.0709 0.3491 0.2312 0.038 Uiso 1 1 calc R U
C6 C -0.0148(2) 0.23134(11) 0.20415(11) 0.0271(5) Uani 1 1 d . .
C7 C -0.1092(2) 0.16825(12) 0.24087(11) 0.0298(5) Uani 1 1 d . .
C8 C -0.2171(2) 0.11139(12) 0.19658(12) 0.0337(5) Uani 1 1 d . .
H8 H -0.2375 0.1141 0.1424 0.040 Uiso 1 1 calc R U
C9 C -0.2956(3) 0.05095(13) 0.22907(14) 0.0434(6) Uani 1 1 d . .
H9 H -0.3677 0.0127 0.1973 0.052 Uiso 1 1 calc R U
C10 C -0.2693(3) 0.04636(14) 0.30713(15) 0.0479(6) Uani 1 1 d . .
H10 H -0.3221 0.0047 0.3296 0.057 Uiso 1 1 calc R U
C11 C -0.1657(3) 0.10263(15) 0.35277(14) 0.0486(6) Uani 1 1 d . .
H11 H -0.1480 0.1000 0.4070 0.058 Uiso 1 1 calc R U
C12 C -0.0875(3) 0.16267(13) 0.32014(12) 0.0397(6) Uani 1 1 d . .
H12 H -0.0172 0.2012 0.3525 0.048 Uiso 1 1 calc R U
C13 C 0.1645(2) 0.20314(11) 0.18627(11) 0.0285(5) Uani 1 1 d . .
C14 C 0.2736(3) 0.18126(13) 0.25973(12) 0.0411(6) Uani 1 1 d . .
H14A H 0.2929 0.2274 0.2967 0.062 Uiso 1 1 calc R U
H14B H 0.3825 0.1635 0.2474 0.062 Uiso 1 1 calc R U
H14C H 0.2153 0.1388 0.2821 0.062 Uiso 1 1 calc R U
C15 C 0.2459(2) 0.27035(12) 0.14932(11) 0.0286(5) Uani 1 1 d . .
C16 C 0.4163(2) 0.29476(12) 0.16807(12) 0.0343(5) Uani 1 1 d . .
H16 H 0.4865 0.2684 0.2054 0.041 Uiso 1 1 calc R U
C17 C 0.4855(3) 0.35650(13) 0.13361(12) 0.0376(5) Uani 1 1 d . .
H17 H 0.6016 0.3724 0.1476 0.045 Uiso 1 1 calc R U
C18 C 0.3855(3) 0.39482(13) 0.07908(13) 0.0395(6) Uani 1 1 d . .
H18 H 0.4319 0.4375 0.0556 0.047 Uiso 1 1 calc R U
C19 C 0.2164(3) 0.37067(12) 0.05869(12) 0.0353(5) Uani 1 1 d . .
H19 H 0.1484 0.3967 0.0204 0.042 Uiso 1 1 calc R U
C20 C 0.1445(2) 0.30936(12) 0.09304(11) 0.0281(5) Uani 1 1 d . .
C21 C -0.0406(2) 0.28745(11) 0.07481(11) 0.0269(5) Uani 1 1 d . .
C22 C -0.1122(2) 0.25224(11) 0.12803(11) 0.0264(5) Uani 1 1 d . .
H22 H -0.2303 0.2394 0.1180 0.032 Uiso 1 1 calc R U
C23 C 0.1410(2) 0.12910(11) 0.12824(12) 0.0331(5) Uani 1 1 d . .
H23A H 0.0794 0.0871 0.1507 0.040 Uiso 1 1 calc R U
H23B H 0.0689 0.1425 0.0809 0.040 Uiso 1 1 calc R U
C24 C 0.3028(3) 0.09649(14) 0.10602(14) 0.0593(7) Uani 1 1 d D .
H24A H 0.3726 0.1401 0.0903 0.071 Uiso 1 1 calc R U
H24B H 0.3676 0.0754 0.1517 0.071 Uiso 1 1 calc R U
C25 C 0.2739(4) 0.03256(15) 0.04193(13) 0.0893(8) Uani 1 1 d D .
H25A H 0.3794 0.0044 0.0401 0.107 Uiso 1 1 calc R U
H25B H 0.1853 -0.0058 0.0523 0.107 Uiso 1 1 calc R U
C26 C 0.2206(4) 0.06489(18) -0.03426(16) 0.0893(8) Uani 1 1 d D .
H26A H 0.2061 0.0218 -0.0748 0.134 Uiso 1 1 calc R U
H26B H 0.3076 0.1033 -0.0444 0.134 Uiso 1 1 calc R U
H26C H 0.1133 0.0907 -0.0334 0.134 Uiso 1 1 calc R U
O1 O -0.15157(17) 0.33454(8) 0.26818(8) 0.0375(4) Uani 1 1 d . .
Si1 Si -0.16865(7) 0.30365(3) -0.02018(3) 0.03292(16) Uani 1 1 d . .
C1A C 0.6704(3) 0.02315(13) 0.62097(15) 0.0538(7) Uani 1 1 d . .
H1AA H 0.6004 -0.0112 0.6474 0.081 Uiso 1 1 calc R U
H1AB H 0.7648 -0.0060 0.6054 0.081 Uiso 1 1 calc R U
H1AC H 0.6017 0.0410 0.5754 0.081 Uiso 1 1 calc R U
C2A C 0.5771(3) 0.14965(13) 0.73369(13) 0.0427(6) Uani 1 1 d . .
H2AA H 0.4847 0.1617 0.6941 0.064 Uiso 1 1 calc R U
H2AB H 0.6169 0.1977 0.7659 0.064 Uiso 1 1 calc R U
H2AC H 0.5364 0.1103 0.7657 0.064 Uiso 1 1 calc R U
C3A C 0.9199(3) 0.07733(15) 0.76214(13) 0.0553(7) Uani 1 1 d . .
H3AA H 0.8657 0.0485 0.7991 0.083 Uiso 1 1 calc R U
H3AB H 0.9851 0.1234 0.7889 0.083 Uiso 1 1 calc R U
H3AC H 0.9957 0.0429 0.7379 0.083 Uiso 1 1 calc R U
C4A C 0.5430(3) 0.27481(13) 0.41408(12) 0.0436(6) Uani 1 1 d . .
H4AA H 0.5883 0.3096 0.3790 0.065 Uiso 1 1 calc R U
H4AB H 0.4191 0.2743 0.4054 0.065 Uiso 1 1 calc R U
H4AC H 0.5801 0.2213 0.4045 0.065 Uiso 1 1 calc R U
C5A C 0.7832(2) 0.30988(12) 0.50525(8) 0.0267(3) Uani 1 1 d D .
H5AA H 0.8242 0.3527 0.4763 0.032 Uiso 1 1 calc R U
H5AB H 0.8311 0.2602 0.4877 0.032 Uiso 1 1 calc R U
C6A C 0.8404(2) 0.32781(11) 0.58998(8) 0.0267(3) Uani 1 1 d D .
C7A C 0.7697(2) 0.40457(11) 0.62001(11) 0.0255(4) Uani 1 1 d . .
C8A C 0.7188(2) 0.46336(12) 0.57253(12) 0.0321(5) Uani 1 1 d . .
H8A H 0.7289 0.4564 0.5195 0.039 Uiso 1 1 calc R U
C9A C 0.6536(3) 0.53208(12) 0.60017(13) 0.0386(5) Uani 1 1 d . .
H9A H 0.6188 0.5711 0.5660 0.046 Uiso 1 1 calc R U
C10A C 0.6392(3) 0.54391(12) 0.67660(13) 0.0376(5) Uani 1 1 d . .
H10A H 0.5959 0.5913 0.6957 0.045 Uiso 1 1 calc R U
C11A C 0.6883(2) 0.48645(12) 0.72552(12) 0.0354(5) Uani 1 1 d . .
H11A H 0.6795 0.4943 0.7787 0.043 Uiso 1 1 calc R U
C12A C 0.7503(2) 0.41743(12) 0.69707(11) 0.0293(5) Uani 1 1 d . .
H12A H 0.7804 0.3777 0.7311 0.035 Uiso 1 1 calc R U
C13A C 1.0419(2) 0.33028(11) 0.60547(11) 0.0258(5) Uani 1 1 d . .
C14A C 1.1143(3) 0.39457(12) 0.56026(12) 0.0349(5) Uani 1 1 d . .
H14D H 1.0873 0.3798 0.5050 0.052 Uiso 1 1 calc R U
H14E H 1.2374 0.4001 0.5747 0.052 Uiso 1 1 calc R U
H14F H 1.0644 0.4448 0.5723 0.052 Uiso 1 1 calc R U
C15A C 1.0973(2) 0.24817(12) 0.58184(10) 0.0275(5) Uani 1 1 d . .
C16A C 1.2400(3) 0.23717(13) 0.54654(12) 0.0358(5) Uani 1 1 d . .
H16A H 1.3026 0.2819 0.5341 0.043 Uiso 1 1 calc R U
C17A C 1.2935(3) 0.16261(14) 0.52896(12) 0.0423(6) Uani 1 1 d . .
H17A H 1.3912 0.1565 0.5045 0.051 Uiso 1 1 calc R U
C18A C 1.2053(3) 0.09763(14) 0.54695(12) 0.0403(6) Uani 1 1 d . .
H18A H 1.2415 0.0464 0.5350 0.048 Uiso 1 1 calc R U
C19A C 1.0633(3) 0.10695(12) 0.58254(12) 0.0345(5) Uani 1 1 d . .
H19A H 1.0030 0.0617 0.5951 0.041 Uiso 1 1 calc R U
C20A C 1.0070(2) 0.18132(12) 0.60034(11) 0.0273(5) Uani 1 1 d . .
C21A C 0.8487(2) 0.18993(11) 0.63539(11) 0.0265(5) Uani 1 1 d . .
C22A C 0.7748(2) 0.25900(11) 0.62988(10) 0.0252(4) Uani 1 1 d . .
H22A H 0.6746 0.2654 0.6524 0.030 Uiso 1 1 calc R U
C23A C 1.1090(2) 0.34861(12) 0.69208(11) 0.0289(5) Uani 1 1 d . .
H23C H 1.0702 0.4008 0.7083 0.035 Uiso 1 1 calc R U
H23D H 1.0567 0.3091 0.7213 0.035 Uiso 1 1 calc R U
C24A C 1.3009(2) 0.34912(14) 0.71458(12) 0.0387(5) Uani 1 1 d . .
H24C H 1.3439 0.3016 0.6899 0.046 Uiso 1 1 calc R U
H24D H 1.3529 0.3957 0.6947 0.046 Uiso 1 1 calc R U
C25A C 1.3555(3) 0.35104(14) 0.80059(12) 0.0437(6) Uani 1 1 d . .
H25C H 1.3047 0.3040 0.8202 0.052 Uiso 1 1 calc R U
H25D H 1.4800 0.3478 0.8106 0.052 Uiso 1 1 calc R U
C26A C 1.3065(3) 0.42361(15) 0.84486(13) 0.0551(7) Uani 1 1 d . .
H26D H 1.3526 0.4708 0.8247 0.083 Uiso 1 1 calc R U
H26E H 1.3522 0.4222 0.8993 0.083 Uiso 1 1 calc R U
H26F H 1.1829 0.4249 0.8392 0.083 Uiso 1 1 calc R U
O1A O 0.60295(16) 0.30253(8) 0.49084(7) 0.0345(4) Uani 1 1 d . .
Si1A Si 0.75479(7) 0.11014(3) 0.68705(3) 0.03233(16) Uani 1 1 d . .

loop_
_atom_site_aniso_label
_atom_site_aniso_U_11
_atom_site_aniso_U_22
_atom_site_aniso_U_33
_atom_site_aniso_U_23
_atom_site_aniso_U_13
_atom_site_aniso_U_12
C1 0.0390(13) 0.0523(15) 0.0378(13) 0.0032(11) -0.0078(11) -0.0054(11)
C2 0.0613(17) 0.0729(19) 0.0402(15) -0.0035(13) 0.0103(13) -0.0048(14)
C3 0.0449(15) 0.0474(15) 0.0631(17) 0.0179(13) -0.0054(13) 0.0056(12)
C4 0.0517(15) 0.0353(14) 0.0534(16) -0.0054(12) 0.0140(12) 0.0063(11)
C5 0.0275(11) 0.0333(12) 0.0331(12) 0.0000(9) 0.0037(9) 0.0026(9)
C6 0.0245(11) 0.0279(12) 0.0279(11) 0.0015(9) 0.0001(9) 0.0029(9)
C7 0.0274(11) 0.0299(12) 0.0334(12) 0.0060(9) 0.0053(9) 0.0078(9)
C8 0.0278(11) 0.0311(12) 0.0416(13) 0.0070(10) -0.0001(10) 0.0050(9)
C9 0.0278(12) 0.0386(14) 0.0640(17) 0.0141(12) 0.0019(11) 0.0037(10)
C10 0.0338(13) 0.0476(16) 0.0691(18) 0.0272(14) 0.0179(13) 0.0086(11)
C11 0.0551(16) 0.0553(17) 0.0412(15) 0.0187(13) 0.0159(12) 0.0162(13)
C12 0.0441(14) 0.0396(14) 0.0363(13) 0.0062(11) 0.0064(11) 0.0051(11)
C13 0.0234(11) 0.0313(12) 0.0290(11) 0.0006(9) -0.0031(9) 0.0071(9)
C14 0.0325(12) 0.0494(15) 0.0401(14) 0.0076(11) -0.0034(10) 0.0090(11)
C15 0.0245(11) 0.0306(12) 0.0296(12) -0.0036(9) 0.0027(9) 0.0029(9)
C16 0.0245(11) 0.0382(13) 0.0384(13) -0.0044(10) 0.0010(10) 0.0051(10)
C17 0.0236(11) 0.0397(14) 0.0483(14) -0.0071(11) 0.0070(10) -0.0021(10)
C18 0.0313(12) 0.0363(13) 0.0520(15) 0.0007(11) 0.0122(11) -0.0029(10)
C19 0.0292(12) 0.0362(13) 0.0404(13) 0.0034(10) 0.0042(10) 0.0026(10)
C20 0.0252(11) 0.0301(12) 0.0282(11) -0.0008(9) 0.0020(9) 0.0011(9)
C21 0.0237(11) 0.0249(11) 0.0314(12) 0.0017(9) 0.0011(9) 0.0022(9)
C22 0.0214(10) 0.0230(11) 0.0331(12) 0.0001(9) -0.0018(9) 0.0035(8)
C23 0.0296(12) 0.0302(12) 0.0392(13) 0.0022(10) 0.0021(10) 0.0071(9)
C24 0.0379(14) 0.0699(19) 0.0675(18) -0.0187(15) 0.0056(13) 0.0177(13)
C25 0.0833(17) 0.0934(19) 0.0912(17) -0.0319(15) 0.0286(15) 0.0134(13)
C26 0.0833(17) 0.0934(19) 0.0912(17) -0.0319(15) 0.0286(15) 0.0134(13)
O1 0.0323(8) 0.0329(9) 0.0473(9) -0.0076(7) 0.0104(7) 0.0034(7)
Si1 0.0305(3) 0.0358(4) 0.0311(3) 0.0062(3) -0.0016(3) 0.0010(3)
C1A 0.0490(15) 0.0419(15) 0.0715(18) -0.0119(13) 0.0218(13) -0.0059(12)
C2A 0.0481(14) 0.0337(13) 0.0504(15) 0.0018(11) 0.0234(12) -0.0022(11)
C3A 0.0678(18) 0.0560(17) 0.0461(15) 0.0144(13) 0.0116(13) 0.0210(14)
C4A 0.0430(14) 0.0515(15) 0.0319(13) -0.0035(11) -0.0073(11) 0.0040(11)
C5A 0.0247(8) 0.0297(8) 0.0260(7) 0.0024(6) 0.0041(6) 0.0033(6)
C6A 0.0247(8) 0.0297(8) 0.0260(7) 0.0024(6) 0.0041(6) 0.0033(6)
C7A 0.0197(10) 0.0281(11) 0.0284(11) 0.0036(9) 0.0023(8) -0.0005(8)
C8A 0.0328(12) 0.0320(12) 0.0322(12) 0.0051(10) 0.0054(10) 0.0030(10)
C9A 0.0401(13) 0.0300(13) 0.0464(15) 0.0089(11) 0.0034(11) 0.0089(10)
C10A 0.0312(12) 0.0295(12) 0.0517(15) -0.0043(11) 0.0072(11) 0.0051(10)
C11A 0.0301(12) 0.0399(14) 0.0367(13) -0.0052(11) 0.0101(10) 0.0013(10)
C12A 0.0260(11) 0.0321(12) 0.0306(12) 0.0045(9) 0.0055(9) 0.0027(9)
C13A 0.0223(10) 0.0290(12) 0.0270(11) 0.0047(9) 0.0057(8) 0.0020(9)
C14A 0.0289(12) 0.0392(13) 0.0387(13) 0.0085(10) 0.0097(10) 0.0013(10)
C15A 0.0231(11) 0.0367(12) 0.0229(11) 0.0034(9) 0.0023(8) 0.0051(9)
C16A 0.0297(12) 0.0414(14) 0.0387(13) 0.0051(10) 0.0118(10) 0.0045(10)
C17A 0.0362(13) 0.0513(16) 0.0439(14) 0.0038(12) 0.0181(11) 0.0125(11)
C18A 0.0454(14) 0.0386(14) 0.0397(14) 0.0009(11) 0.0135(11) 0.0159(11)
C19A 0.0349(12) 0.0321(13) 0.0373(13) 0.0033(10) 0.0065(10) 0.0071(10)
C20A 0.0259(11) 0.0320(12) 0.0240(11) 0.0031(9) 0.0020(9) 0.0048(9)
C21A 0.0239(11) 0.0294(12) 0.0258(11) -0.0004(9) 0.0031(9) 0.0029(9)
C22A 0.0214(10) 0.0315(12) 0.0226(11) 0.0004(9) 0.0044(8) -0.0002(9)
C23A 0.0237(11) 0.0316(12) 0.0313(12) 0.0018(9) 0.0035(9) 0.0020(9)
C24A 0.0249(11) 0.0493(15) 0.0396(13) -0.0001(11) -0.0015(10) 0.0027(10)
C25A 0.0291(12) 0.0540(16) 0.0448(14) 0.0092(12) -0.0067(10) -0.0022(11)
C26A 0.0521(16) 0.0686(18) 0.0395(14) -0.0043(13) -0.0049(12) -0.0071(13)
O1A 0.0258(8) 0.0484(9) 0.0269(8) -0.0038(7) -0.0014(6) 0.0033(7)
Si1A 0.0364(3) 0.0266(3) 0.0362(4) 0.0032(3) 0.0118(3) 0.0029(3)

loop_
_atom_type_symbol
_atom_type_description
_atom_type_scat_dispersion_real
_atom_type_scat_dispersion_imag
_atom_type_scat_source
C C 0.0033 0.0016 'International Tables Vol C Tables 4.2.6.8 and 6.1.1.4'
H H 0.0000 0.0000 'International Tables Vol C Tables 4.2.6.8 and 6.1.1.4'
O O 0.0106 0.0060 'International Tables Vol C Tables 4.2.6.8 and 6.1.1.4'
Si Si 0.0817 0.0704 'International Tables Vol C Tables 4.2.6.8 and 6.1.1.4'

loop_
_geom_angle_atom_site_label_1
_geom_angle_atom_site_label_2
_geom_angle_atom_site_label_3
_geom_angle
O1 C5 C6 108.48(15)
C7 C6 C22 112.08(15)
C7 C6 C5 110.99(16)
C22 C6 C5 105.88(15)
C7 C6 C13 111.54(15)
C22 C6 C13 106.61(15)
C5 C6 C13 109.49(15)
C8 C7 C12 116.58(19)
C8 C7 C6 121.49(18)
C12 C7 C6 121.89(18)
C9 C8 C7 122.0(2)
C10 C9 C8 120.0(2)
C9 C10 C11 119.5(2)
C10 C11 C12 120.3(2)
C11 C12 C7 121.6(2)
C15 C13 C14 112.34(16)
C15 C13 C23 108.70(16)
C14 C13 C23 107.90(16)
C15 C13 C6 106.78(15)
C14 C13 C6 110.79(16)
C23 C13 C6 110.32(15)
C16 C15 C20 118.37(19)
C16 C15 C13 123.23(18)
C20 C15 C13 118.40(16)
C17 C16 C15 121.6(2)
C18 C17 C16 119.84(19)
C17 C18 C19 119.5(2)
C18 C19 C20 121.5(2)
C19 C20 C15 119.22(18)
C19 C20 C21 121.12(18)
C15 C20 C21 119.56(18)
C22 C21 C20 117.18(17)
C22 C21 Si1 120.10(14)
C20 C21 Si1 122.67(14)
C21 C22 C6 123.52(17)
C24 C23 C13 115.60(16)
C25 C24 C23 113.8(2)
C26 C25 C24 111.7(2)
C4 O1 C5 111.18(15)
C3 Si1 C1 109.63(11)
C3 Si1 C2 109.23(12)
C1 Si1 C2 108.52(11)
C3 Si1 C21 111.90(10)
C1 Si1 C21 108.73(9)
C2 Si1 C21 108.77(10)
O1A C5A C6A 109.54(14)
C5A C6A C22A 106.42(14)
C5A C6A C7A 111.78(15)
C22A C6A C7A 109.73(14)
C5A C6A C13A 108.71(14)
C22A C6A C13A 108.05(15)
C7A C6A C13A 111.93(14)
C8A C7A C12A 116.63(18)
C8A C7A C6A 122.45(17)
C12A C7A C6A 120.91(16)
C7A C8A C9A 121.93(19)
C10A C9A C8A 120.2(2)
C9A C10A C11A 119.4(2)
C10A C11A C12A 119.9(2)
C11A C12A C7A 121.88(19)
C15A C13A C14A 112.24(15)
C15A C13A C23A 107.72(15)
C14A C13A C23A 108.41(15)
C15A C13A C6A 107.38(15)
C14A C13A C6A 109.89(15)
C23A C13A C6A 111.20(14)
C16A C15A C20A 118.42(19)
C16A C15A C13A 122.16(18)
C20A C15A C13A 119.31(16)
C17A C16A C15A 121.6(2)
C18A C17A C16A 119.9(2)
C17A C18A C19A 119.7(2)
C18A C19A C20A 121.3(2)
C19A C20A C15A 119.08(18)
C19A C20A C21A 120.45(18)
C15A C20A C21A 120.42(17)
C22A C21A C20A 116.92(18)
C22A C21A Si1A 120.00(15)
C20A C21A Si1A 123.06(14)
C21A C22A C6A 124.46(17)
C24A C23A C13A 116.03(16)
C25A C24A C23A 113.20(18)
C26A C25A C24A 114.25(19)
C4A O1A C5A 111.90(14)
C3A Si1A C2A 109.21(11)
C3A Si1A C1A 108.65(12)
C2A Si1A C1A 108.11(11)
C3A Si1A C21A 109.26(10)
C2A Si1A C21A 109.19(9)
C1A Si1A C21A 112.36(10)

loop_
_geom_bond_atom_site_label_1
_geom_bond_atom_site_label_2
_geom_bond_distance
C1 Si1 1.864(2)
C2 Si1 1.865(2)
C3 Si1 1.863(2)
C4 O1 1.408(2)
C5 O1 1.422(2)
C5 C6 1.541(3)
C6 C7 1.522(3)
C6 C22 1.524(3)
C6 C13 1.595(3)
C7 C8 1.392(3)
C7 C12 1.393(3)
C8 C9 1.384(3)
C9 C10 1.370(3)
C10 C11 1.378(3)
C11 C12 1.379(3)
C13 C15 1.524(3)
C13 C14 1.532(3)
C13 C23 1.558(3)
C15 C16 1.396(3)
C15 C20 1.409(3)
C16 C17 1.385(3)
C17 C18 1.377(3)
C18 C19 1.388(3)
C19 C20 1.389(3)
C20 C21 1.496(3)
C21 C22 1.330(3)
C21 Si1 1.878(2)
C23 C24 1.517(3)
C24 C25 1.5023(10)
C25 C26 1.4979(10)
C1A Si1A 1.865(2)
C2A Si1A 1.864(2)
C3A Si1A 1.862(2)
C4A O1A 1.413(2)
C5A O1A 1.426(2)
C5A C6A 1.5057(10)
C6A C22A 1.521(3)
C6A C7A 1.535(3)
C6A C13A 1.594(2)
C7A C8A 1.385(3)
C7A C12A 1.393(3)
C8A C9A 1.386(3)
C9A C10A 1.370(3)
C10A C11A 1.380(3)
C11A C12A 1.384(3)
C13A C15A 1.532(3)
C13A C14A 1.540(3)
C13A C23A 1.551(3)
C15A C16A 1.388(3)
C15A C20A 1.407(3)
C16A C17A 1.385(3)
C17A C18A 1.370(3)
C18A C19A 1.381(3)
C19A C20A 1.392(3)
C20A C21A 1.493(3)
C21A C22A 1.340(3)
C21A Si1A 1.878(2)
C23A C24A 1.529(3)
C24A C25A 1.515(3)
C25A C26A 1.511(3)
